data_7125972
loop_
_publ_author_name
'Zhan, Shun-Ze'
'Li, Jing-Hong'
'Zhang, Guo-Hui'
'Li, Ming-De'
'Sun, Shanshan'
'Zheng, Ji'
'Ning, Guo-Hong'
'Li, Mian'
'Kuang, Dai-Bin'
'Wang, Xu-Dong'
'Li, Dan'

_publ_section_title
;
 Coordination disk-type nano-Saturn complexes.
;
_journal_issue 22
_journal_name_full 'Chemical communications (Cambridge, England)'
_journal_page_first 3325
_journal_page_last 3328
_journal_paper_doi 10.1039/d0cc00532k
_journal_volume 56
_journal_year 2020
_chemical_formula_moiety 'C40 H50 Cu10 N20, C60'
_chemical_formula_sum 'C100 H50 Cu10 N20'
_chemical_formula_weight 2167.10
_space_group_crystal_system triclinic
_space_group_IT_number 2
_space_group_name_Hall '-P 1'
_space_group_name_H-M_alt 'P -1'
_atom_sites_solution_hydrogens geom
_atom_sites_solution_primary dual
_audit_creation_date 2019-07-25
_audit_creation_method
;
Olex2 1.2
(compiled 2018.05.29 svn.r3508 for OlexSys, GUI svn.r5506)
;
_audit_update_record
;
2019-07-26 deposited with the CCDC.	2020-02-11 downloaded from the CCDC.
;
_cell_angle_alpha 90.741(2)
_cell_angle_beta 107.985(2)
_cell_angle_gamma 91.592(2)
_cell_formula_units_Z 1
_cell_length_a 10.3877(2)
_cell_length_b 12.2263(3)
_cell_length_c 16.1951(4)
_cell_measurement_reflns_used 9232
_cell_measurement_temperature 199.99(10)
_cell_measurement_theta_max 64.8940
_cell_measurement_theta_min 4.4740
_cell_volume 1955.07(8)
_computing_cell_refinement 'CrysAlisPro 1.171.39.28b (Rigaku OD, 2015)'
_computing_data_collection 'CrysAlisPro 1.171.39.28b (Rigaku OD, 2015)'
_computing_data_reduction 'CrysAlisPro 1.171.39.28b (Rigaku OD, 2015)'
_computing_molecular_graphics 'Olex2 (Dolomanov et al., 2009)'
_computing_publication_material 'Olex2 (Dolomanov et al., 2009)'
_computing_structure_refinement 'ShelXL (Sheldrick, 2015)'
_computing_structure_solution 'ShelXT (Sheldrick, 2015)'
_diffrn_ambient_environment N~2~
_diffrn_ambient_temperature 199.99(10)
_diffrn_detector 'CCD plate'
_diffrn_measured_fraction_theta_full 0.971
_diffrn_measured_fraction_theta_max 0.971
_diffrn_measurement_details
;
List of Runs (angles in degrees, time in seconds):

  # Type    Start    End  Width  t~exp~   \w     \q     \k     \f   Frames
#--------------------------------------------------------------------------
  1  \w      4.00  29.00   0.50    0.50    --    0.00 -77.00 -60.00   50
  2  \w    -15.00  23.00   0.50    0.50    --    0.00  19.00 -90.00   76
  3  \w    -12.00  15.00   0.50    0.50    --    0.00 -38.00   0.00   54
  4  \w     31.00  57.00   0.50    0.50    --    0.00  57.00 -60.00   52
  5  \w    -87.00 -31.00   0.50    0.50    --    0.00 -77.00 -60.00  112
  6  \w     -7.00  20.00   0.50    0.50    --    0.00  57.00 -60.00   54
  7  \w     63.00  88.00   0.50    0.50    --    0.00  19.00 -90.00   50
  8  \w    -85.00 -60.00   0.50    0.50    --    0.00 -38.00   0.00   50
  9  \w     50.00  94.00   0.50    1.39    --   77.80 -30.00-180.00   88
 10  \w     55.00 133.00   0.50    1.39    --   77.80  15.00-180.00  156
 11  \w     -7.00  24.00   0.50    1.39    --   77.80 -30.00-180.00   62
 12  \w    138.00 164.00   0.50    1.39    --   77.80  15.00-180.00   52
 13  \w     -8.00 101.00   0.50    1.39    --   77.80 -61.00-180.00  218
 14  \w     -9.00  32.00   0.50    1.39    --   77.80 -82.00 120.00   82
 15  \w    -11.00 100.00   0.50    1.39    --   77.80 -61.00  60.00  222
 16  \w     66.00  95.00   0.50    1.39    --   77.80 -82.00   0.00   58
 17  \w     16.00  42.00   0.50    1.39    --   77.80 -82.00   0.00   52
 18  \w     37.00 105.00   0.50    1.39    --   77.80 -82.00 -60.00  136
 19  \w     75.00 101.00   0.50    1.39    --   77.80 -82.00-120.00   52
 20  \w     13.00  39.00   0.50    1.39    --   77.80 -82.00-120.00   52
 21  \w     24.00 105.00   0.50    1.39    --   77.80 -82.00-180.00  162
 22  \w     74.00 100.00   0.50    1.39    --   77.80 -82.00 120.00   52
 23  \w     17.00  98.00   0.50    1.39    --   77.80 -61.00 -60.00  162
 24  \w    -12.00 104.00   0.50    1.39    --   77.80 -82.00  60.00  232
 25  \w     -4.00  88.00   0.50    1.39    --   77.80 -15.00-120.00  184
;
_diffrn_measurement_device 'four-circle diffractometer'
_diffrn_measurement_device_type 'XtaLAB AFC12 (RINC): Kappa single'
_diffrn_measurement_method '\w scans'
_diffrn_orient_matrix_type 'CrysAlisPro convention (1999,Acta A55,543-557)'
_diffrn_orient_matrix_UB_11 0.1044205000
_diffrn_orient_matrix_UB_12 0.0709204000
_diffrn_orient_matrix_UB_13 -0.0271292000
_diffrn_orient_matrix_UB_21 -0.0728779000
_diffrn_orient_matrix_UB_22 0.1038504000
_diffrn_orient_matrix_UB_23 0.0129158000
_diffrn_orient_matrix_UB_31 0.0901391000
_diffrn_orient_matrix_UB_32 0.0090966000
_diffrn_orient_matrix_UB_33 0.0954186000
_diffrn_radiation_monochromator graphite
_diffrn_radiation_probe x-ray
_diffrn_radiation_type CuK\a
_diffrn_radiation_wavelength 1.54184
_diffrn_reflns_av_R_equivalents 0.0376
_diffrn_reflns_av_unetI/netI 0.0396
_diffrn_reflns_Laue_measured_fraction_full 0.971
_diffrn_reflns_Laue_measured_fraction_max 0.971
_diffrn_reflns_limit_h_max 12
_diffrn_reflns_limit_h_min -11
_diffrn_reflns_limit_k_max 14
_diffrn_reflns_limit_k_min -13
_diffrn_reflns_limit_l_max 19
_diffrn_reflns_limit_l_min -16
_diffrn_reflns_number 18536
_diffrn_reflns_point_group_measured_fraction_full 0.971
_diffrn_reflns_point_group_measured_fraction_max 0.971
_diffrn_reflns_theta_full 65.382
_diffrn_reflns_theta_max 65.382
_diffrn_reflns_theta_min 3.617
_diffrn_source 'fine-focus sealed X-ray tube'
_diffrn_source_type 'Enhance (Cu) X-ray Source'
_exptl_absorpt_coefficient_mu 3.436
_exptl_absorpt_correction_T_max 1.00000
_exptl_absorpt_correction_T_min 0.74691
_exptl_absorpt_correction_type multi-scan
_exptl_absorpt_process_details
;
CrysAlisPro 1.171.39.28b (Rigaku Oxford Diffraction, 2015)
Empirical absorption correction using spherical harmonics,
 implemented in SCALE3 ABSPACK scaling algorithm.
;
_exptl_crystal_colour BLACK
_exptl_crystal_density_diffrn 1.841
_exptl_crystal_description BLOCK
_exptl_crystal_F_000 1080
_exptl_crystal_size_max 0.2
_exptl_crystal_size_mid 0.1
_exptl_crystal_size_min 0.08
_refine_diff_density_max 1.529
_refine_diff_density_min -0.550
_refine_diff_density_rms 0.117
_refine_ls_extinction_method none
_refine_ls_goodness_of_fit_ref 1.051
_refine_ls_hydrogen_treatment constr
_refine_ls_matrix_type full
_refine_ls_number_parameters 591
_refine_ls_number_reflns 6524
_refine_ls_number_restraints 330
_refine_ls_restrained_S_all 1.054
_refine_ls_R_factor_all 0.0892
_refine_ls_R_factor_gt 0.0814
_refine_ls_shift/su_max 0.000
_refine_ls_shift/su_mean 0.000
_refine_ls_structure_factor_coef Fsqd
_refine_ls_weighting_details 'w=1/[\s^2^(Fo^2^)+(0.1172P)^2^+7.8978P] where P=(Fo^2^+2Fc^2^)/3'
_refine_ls_weighting_scheme calc
_refine_ls_wR_factor_gt 0.2228
_refine_ls_wR_factor_ref 0.2290
_reflns_Friedel_coverage 0.000
_reflns_number_gt 5544
_reflns_number_total 6524
_reflns_threshold_expression 'I > 2\s(I)'
_cod_data_source_file d0cc00532k2.cif
_cod_data_source_block c60-saturn-200k
_cod_depositor_comments 'Adding full bibliography for 7125968--7125975.cif.'
_cod_database_code 7125972
_shelx_shelxl_version_number 2018/3
_chemical_oxdiff_formula 'C H N Cu'
_shelx_space_group_comment
;
The symmetry employed for this shelxl refinement is uniquely defined
by the following loop, which should always be used as a source of
symmetry information in preference to the above space-group names.
They are only intended as comments.
;
_reflns_odcompleteness_completeness 99.65
_reflns_odcompleteness_iscentric 1
_reflns_odcompleteness_theta 61.08
_olex2_refinement_description
;
1. Fixed Uiso
 At 1.2 times of:
  All C(H) groups
 At 1.5 times of:
  All C(H,H,H) groups
2. Uiso/Uaniso restraints and constraints
Uanis(C26) \\sim Ueq, Uanis(C36) \\sim Ueq: with sigma of 0.01 and sigma for
terminal atoms of 0.02
3. Rigid body (RIGU) restrains
 C28, C21, C22, C25, C40, C23, C48, C24, C26, C50, C30, C47, C49, C27, C29,
 C39, C46, C41, C34, C38, C45, C42, C31, C33, C37, C44, C43, C32, C35, C36
 with sigma for 1-2 distances of 0.004 and sigma for 1-3 distances of 0.004
4.a Aromatic/amide H refined with riding coordinates:
 C1(H1), C2(H2), C5(H5), C6(H6), C9(H9), C10(H10), C13(H13), C14(H14),
 C17(H17), C18(H18)
4.b Idealised Me refined as rotating group:
 C4(H4A,H4B,H4C), C8(H8A,H8B,H8C), C12(H12A,H12B,H12C), C16(H16A,H16B,H16C),
 C20(H20A,H20B,H20C)
;
_olex2_submission_special_instructions 'No special instructions were received'
_oxdiff_exptl_absorpt_empirical_details
;
Empirical correction (ABSPACK) includes:
- Absorption correction using spherical harmonics
- Frame scaling
;
_oxdiff_exptl_absorpt_empirical_full_max 1.453
_oxdiff_exptl_absorpt_empirical_full_min 0.655

loop_
_space_group_symop_operation_xyz
'x, y, z'
'-x, -y, -z'

loop_
_atom_site_label
_atom_site_type_symbol
_atom_site_fract_x
_atom_site_fract_y
_atom_site_fract_z
_atom_site_U_iso_or_equiv
_atom_site_adp_type
_atom_site_occupancy
_atom_site_site_symmetry_order
_atom_site_calc_flag
_atom_site_refinement_flags_posn
_atom_site_refinement_flags_adp
C1 C 0.7661(8) 0.1381(6) 1.0382(5) 0.0633(19) Uani 1 1 d . .
H1 H 0.705316 0.095747 1.057095 0.076 Uiso 1 1 calc R .
C2 C 0.8803(9) 0.1892(6) 1.0904(5) 0.0660(19) Uani 1 1 d . .
H2 H 0.911667 0.187743 1.150745 0.079 Uiso 1 1 calc R .
C3 C 0.8615(7) 0.2243(6) 0.9570(5) 0.0554(16) Uani 1 1 d . .
C4 C 0.8870(9) 0.2703(8) 0.8769(5) 0.072(2) Uani 1 1 d . .
H4A H 0.845155 0.339802 0.864467 0.108 Uiso 1 1 calc GR .
H4B H 0.849156 0.220691 0.828530 0.108 Uiso 1 1 calc GR .
H4C H 0.982694 0.279699 0.887041 0.108 Uiso 1 1 calc GR .
C5 C 0.3524(8) 0.0146(6) 0.7571(5) 0.0618(18) Uani 1 1 d . .
H5 H 0.330205 -0.010826 0.805031 0.074 Uiso 1 1 calc R .
C6 C 0.2796(7) -0.0037(6) 0.6742(5) 0.0571(17) Uani 1 1 d . .
H6 H 0.198045 -0.043779 0.655095 0.069 Uiso 1 1 calc R .
C7 C 0.4560(7) 0.0940(6) 0.6767(5) 0.0534(16) Uani 1 1 d . .
C8 C 0.5578(7) 0.1629(7) 0.6484(5) 0.0631(19) Uani 1 1 d . .
H8A H 0.536671 0.157426 0.586422 0.095 Uiso 1 1 calc GR .
H8B H 0.647174 0.137045 0.675334 0.095 Uiso 1 1 calc GR .
H8C H 0.554112 0.237926 0.665545 0.095 Uiso 1 1 calc GR .
C9 C 0.1039(7) -0.0076(6) 0.3317(5) 0.0572(17) Uani 1 1 d . .
H9 H 0.042548 -0.046859 0.352194 0.069 Uiso 1 1 calc R .
C10 C 0.0917(8) 0.0101(6) 0.2473(5) 0.0614(18) Uani 1 1 d . .
H10 H 0.020183 -0.014783 0.199814 0.074 Uiso 1 1 calc R .
C11 C 0.2781(7) 0.0891(6) 0.3257(5) 0.0531(16) Uani 1 1 d . .
C12 C 0.4071(7) 0.1554(6) 0.3516(5) 0.0617(18) Uani 1 1 d . .
H12A H 0.469140 0.124236 0.325300 0.093 Uiso 1 1 calc GR .
H12B H 0.445845 0.155579 0.413652 0.093 Uiso 1 1 calc GR .
H12C H 0.389462 0.229071 0.332622 0.093 Uiso 1 1 calc GR .
C13 C 0.2130(9) 0.1366(6) -0.0369(5) 0.0658(19) Uani 1 1 d . .
H13 H 0.130698 0.097477 -0.055749 0.079 Uiso 1 1 calc R .
C14 C 0.2740(9) 0.1863(7) -0.0881(5) 0.067(2) Uani 1 1 d . .
H14 H 0.241419 0.187274 -0.148364 0.080 Uiso 1 1 calc R .
C15 C 0.4000(8) 0.2144(6) 0.0448(5) 0.0615(18) Uani 1 1 d . .
C16 C 0.5072(8) 0.2567(8) 0.1230(6) 0.072(2) Uani 1 1 d . .
H16A H 0.482670 0.326546 0.140096 0.108 Uiso 1 1 calc GR .
H16B H 0.591241 0.264562 0.110135 0.108 Uiso 1 1 calc GR .
H16C H 0.517401 0.206317 0.169375 0.108 Uiso 1 1 calc GR .
C17 C 0.6006(8) 0.4569(7) -0.1916(5) 0.0622(18) Uani 1 1 d . .
H17 H 0.539131 0.424332 -0.240822 0.075 Uiso 1 1 calc R .
C18 C 0.6903(8) 0.5392(7) -0.1911(5) 0.0626(19) Uani 1 1 d . .
H18 H 0.701100 0.572729 -0.239849 0.075 Uiso 1 1 calc R .
C19 C 0.7138(7) 0.4970(6) -0.0584(5) 0.0569(17) Uani 1 1 d . .
C20 C 0.7662(10) 0.4962(8) 0.0396(5) 0.077(2) Uani 1 1 d . .
H20A H 0.700055 0.460733 0.061366 0.116 Uiso 1 1 calc GR .
H20B H 0.782853 0.570079 0.061980 0.116 Uiso 1 1 calc GR .
H20C H 0.848905 0.457281 0.057627 0.116 Uiso 1 1 calc GR .
Cu2 Cu 0.28609(11) 0.04503(9) 0.50190(7) 0.0562(3) Uani 1 1 d . .
Cu1 Cu 0.60962(11) 0.11801(9) 0.85744(7) 0.0612(3) Uani 1 1 d . .
Cu3 Cu 0.24669(11) 0.11039(9) 0.14507(7) 0.0630(3) Uani 1 1 d . .
Cu5 Cu 0.90463(11) 0.66622(10) -0.07201(8) 0.0654(3) Uani 1 1 d . .
Cu4 Cu 0.51088(12) 0.32630(10) -0.07220(8) 0.0664(3) Uani 1 1 d . .
N6 N 0.2026(6) 0.0711(5) 0.2437(4) 0.0593(15) Uani 1 1 d . .
N1 N 0.9413(6) 0.2435(5) 1.0378(4) 0.0614(15) Uani 1 1 d . .
N9 N 0.6158(6) 0.4294(5) -0.1068(4) 0.0590(15) Uani 1 1 d . .
N7 N 0.2902(6) 0.1522(5) 0.0475(4) 0.0591(14) Uani 1 1 d . .
N10 N 0.7625(6) 0.5651(5) -0.1070(4) 0.0587(14) Uani 1 1 d . .
N8 N 0.3933(6) 0.2362(5) -0.0372(4) 0.0631(16) Uani 1 1 d . .
N5 N 0.2239(6) 0.0430(5) 0.3821(4) 0.0530(13) Uani 1 1 d . .
N4 N 0.3436(6) 0.0457(5) 0.6216(4) 0.0537(13) Uani 1 1 d . .
N2 N 0.7542(6) 0.1588(5) 0.9537(4) 0.0579(14) Uani 1 1 d . .
N3 N 0.4663(6) 0.0775(5) 0.7599(4) 0.0555(14) Uani 1 1 d . .
C21 C 0.6594(9) 0.4499(11) 0.4908(9) 0.103(3) Uani 1 1 d . U
C22 C 0.6482(9) 0.4929(12) 0.3920(9) 0.106(3) Uani 1 1 d . U
C23 C 0.6739(11) 0.5959(12) 0.3972(9) 0.110(3) Uani 1 1 d . U
C24 C 0.7012(9) 0.6359(10) 0.4936(8) 0.095(3) Uani 1 1 d . U
C25 C 0.6891(11) 0.5482(12) 0.5353(10) 0.106(3) Uani 1 1 d . U
C26 C 0.7715(11) 0.5399(12) 0.6171(8) 0.106(3) Uani 1 1 d . U
C27 C 0.7971(11) 0.7220(8) 0.5103(8) 0.093(3) Uani 1 1 d . U
C28 C 0.8813(13) 0.7690(9) 0.4687(8) 0.100(3) Uani 1 1 d . U
C29 C 0.8617(14) 0.7335(8) 0.3858(7) 0.100(3) Uani 1 1 d . U
C30 C 0.7446(10) 0.6411(9) 0.3476(6) 0.090(2) Uani 1 1 d . U
C31 C 1.0111(12) 0.7882(7) 0.5145(9) 0.098(3) Uani 1 1 d . U
C32 C 1.1267(11) 0.7702(7) 0.4976(7) 0.086(2) Uani 1 1 d . U
C33 C 1.1047(13) 0.7242(9) 0.3986(8) 0.101(3) Uani 1 1 d . U
C34 C 0.9705(11) 0.7096(7) 0.3477(6) 0.079(2) Uani 1 1 d . U
C35 C 1.1944(15) 0.6594(11) 0.3981(9) 0.111(3) Uani 1 1 d . U
C36 C 1.1651(10) 0.5702(9) 0.3462(6) 0.080(2) Uani 1 1 d . U
C37 C 1.0292(9) 0.5412(7) 0.2905(5) 0.0695(18) Uani 1 1 d . U
C38 C 0.9259(9) 0.6130(7) 0.2906(5) 0.0680(17) Uani 1 1 d . U
C39 C 0.7954(8) 0.5722(7) 0.2905(5) 0.0679(18) Uani 1 1 d . U
C41 C 0.8738(9) 0.3862(7) 0.2872(5) 0.0660(17) Uani 1 1 d . U
C42 C 1.0026(9) 0.4245(7) 0.2884(5) 0.0686(18) Uani 1 1 d . U
C43 C 1.1180(10) 0.3705(8) 0.3430(6) 0.079(2) Uani 1 1 d . U
C44 C 1.1014(13) 0.2852(8) 0.3899(7) 0.091(3) Uani 1 1 d . U
C45 C 0.9809(12) 0.2494(8) 0.3861(7) 0.090(3) Uani 1 1 d . U
C46 C 0.8699(10) 0.2922(7) 0.3405(5) 0.0742(19) Uani 1 1 d . U
C47 C 0.7490(11) 0.3097(8) 0.3779(7) 0.096(3) Uani 1 1 d . U
C48 C 0.6902(8) 0.4201(8) 0.3418(6) 0.080(2) Uani 1 1 d . U
C49 C 0.7693(8) 0.4587(7) 0.2895(5) 0.0706(18) Uani 1 1 d . U
C50 C 0.7549(13) 0.2833(10) 0.4558(9) 0.105(3) Uani 1 1 d . U
C40 C 0.7056(10) 0.3529(10) 0.5034(8) 0.092(3) Uani 1 1 d . U

loop_
_atom_site_aniso_label
_atom_site_aniso_U_11
_atom_site_aniso_U_22
_atom_site_aniso_U_33
_atom_site_aniso_U_23
_atom_site_aniso_U_13
_atom_site_aniso_U_12
C1 0.072(5) 0.062(4) 0.061(4) 0.003(3) 0.029(4) -0.004(4)
C2 0.072(5) 0.066(5) 0.058(4) -0.001(3) 0.018(4) -0.003(4)
C3 0.046(4) 0.060(4) 0.059(4) -0.002(3) 0.013(3) 0.001(3)
C4 0.059(5) 0.092(6) 0.067(5) 0.010(4) 0.023(4) 0.003(4)
C5 0.062(4) 0.065(5) 0.063(5) 0.000(3) 0.027(4) -0.015(4)
C6 0.052(4) 0.058(4) 0.063(4) 0.001(3) 0.021(3) -0.010(3)
C7 0.047(4) 0.051(4) 0.063(4) 0.004(3) 0.018(3) -0.003(3)
C8 0.048(4) 0.071(5) 0.073(5) 0.007(4) 0.022(4) -0.008(3)
C9 0.055(4) 0.049(4) 0.068(5) -0.002(3) 0.021(3) -0.010(3)
C10 0.056(4) 0.057(4) 0.062(4) 0.000(3) 0.006(3) -0.013(3)
C11 0.052(4) 0.052(4) 0.056(4) -0.004(3) 0.017(3) -0.002(3)
C12 0.048(4) 0.068(5) 0.067(5) -0.006(4) 0.017(3) -0.008(3)
C13 0.069(5) 0.064(5) 0.066(5) -0.004(4) 0.024(4) -0.012(4)
C14 0.074(5) 0.072(5) 0.055(4) -0.003(4) 0.021(4) -0.005(4)
C15 0.054(4) 0.063(5) 0.074(5) 0.001(4) 0.029(4) 0.006(3)
C16 0.055(4) 0.091(6) 0.074(5) 0.004(4) 0.025(4) -0.002(4)
C17 0.052(4) 0.074(5) 0.055(4) -0.003(3) 0.009(3) 0.001(4)
C18 0.064(5) 0.076(5) 0.053(4) 0.005(3) 0.024(4) 0.005(4)
C19 0.049(4) 0.070(5) 0.050(4) -0.003(3) 0.013(3) 0.006(3)
C20 0.080(6) 0.093(6) 0.055(5) -0.001(4) 0.016(4) 0.007(5)
Cu2 0.0539(6) 0.0589(6) 0.0549(6) -0.0005(4) 0.0160(5) -0.0015(5)
Cu1 0.0554(6) 0.0702(7) 0.0552(6) -0.0010(5) 0.0144(5) -0.0113(5)
Cu3 0.0615(7) 0.0721(7) 0.0564(6) 0.0002(5) 0.0209(5) -0.0099(5)
Cu5 0.0498(6) 0.0739(8) 0.0707(7) -0.0068(5) 0.0171(5) -0.0070(5)
Cu4 0.0582(7) 0.0731(8) 0.0732(8) 0.0063(6) 0.0284(6) -0.0028(5)
N6 0.055(3) 0.065(4) 0.056(3) 0.003(3) 0.015(3) -0.007(3)
N1 0.055(3) 0.066(4) 0.062(4) -0.002(3) 0.016(3) 0.001(3)
N9 0.050(3) 0.069(4) 0.058(4) 0.000(3) 0.016(3) 0.001(3)
N7 0.058(4) 0.067(4) 0.056(3) -0.001(3) 0.024(3) -0.006(3)
N10 0.050(3) 0.068(4) 0.059(4) -0.002(3) 0.019(3) -0.005(3)
N8 0.058(4) 0.069(4) 0.069(4) 0.003(3) 0.028(3) -0.005(3)
N5 0.049(3) 0.051(3) 0.060(3) -0.002(2) 0.019(3) -0.001(2)
N4 0.051(3) 0.051(3) 0.060(3) 0.001(3) 0.019(3) -0.002(3)
N2 0.058(4) 0.056(3) 0.057(3) -0.002(3) 0.014(3) -0.004(3)
N3 0.051(3) 0.064(4) 0.053(3) 0.001(3) 0.019(3) -0.010(3)
C21 0.041(4) 0.130(6) 0.149(7) -0.027(6) 0.048(5) -0.025(5)
C22 0.036(4) 0.142(7) 0.126(6) -0.022(5) 0.003(5) 0.002(5)
C23 0.065(6) 0.136(7) 0.119(7) -0.003(6) 0.013(5) 0.023(6)
C24 0.052(5) 0.110(6) 0.130(7) -0.006(5) 0.037(5) 0.023(4)
C25 0.057(5) 0.129(7) 0.140(7) -0.010(6) 0.043(5) -0.007(5)
C26 0.073(5) 0.171(8) 0.098(5) -0.013(5) 0.059(4) 0.014(5)
C27 0.084(6) 0.067(5) 0.137(8) 0.005(5) 0.045(6) 0.036(4)
C28 0.108(6) 0.072(6) 0.116(7) 0.002(5) 0.027(5) 0.017(5)
C29 0.160(7) 0.058(5) 0.074(5) 0.015(4) 0.022(5) 0.047(5)
C30 0.072(5) 0.109(6) 0.079(5) 0.022(4) 0.006(4) 0.047(4)
C31 0.103(6) 0.034(4) 0.149(9) -0.003(5) 0.028(5) -0.008(4)
C32 0.082(5) 0.051(5) 0.107(6) 0.016(4) 0.005(5) -0.034(4)
C33 0.110(6) 0.085(6) 0.102(6) 0.034(5) 0.024(5) -0.033(5)
C34 0.098(5) 0.059(4) 0.071(5) 0.020(3) 0.012(4) -0.017(4)
C35 0.131(8) 0.096(7) 0.127(9) 0.014(5) 0.076(7) -0.042(5)
C36 0.078(4) 0.103(5) 0.072(5) 0.007(4) 0.046(4) -0.025(4)
C37 0.084(5) 0.081(4) 0.052(4) 0.007(3) 0.036(4) -0.012(3)
C38 0.085(5) 0.071(4) 0.046(4) 0.015(3) 0.017(4) -0.004(3)
C39 0.063(4) 0.076(4) 0.049(4) 0.008(3) -0.004(3) 0.001(3)
C41 0.085(4) 0.064(4) 0.043(4) -0.012(3) 0.012(3) -0.013(3)
C42 0.087(5) 0.075(4) 0.050(4) -0.006(3) 0.032(4) -0.006(4)
C43 0.091(6) 0.090(6) 0.068(5) -0.007(4) 0.043(4) 0.020(5)
C44 0.115(6) 0.077(6) 0.088(6) -0.018(4) 0.042(6) 0.011(5)
C45 0.110(6) 0.065(5) 0.083(6) -0.025(4) 0.014(5) -0.002(4)
C46 0.096(5) 0.057(4) 0.061(5) -0.013(3) 0.014(4) -0.023(4)
C47 0.097(6) 0.087(5) 0.091(6) -0.018(4) 0.019(5) -0.066(4)
C48 0.046(4) 0.103(5) 0.074(5) -0.013(4) -0.003(3) -0.028(4)
C49 0.063(4) 0.085(4) 0.048(4) -0.003(3) -0.005(3) -0.010(3)
C50 0.102(8) 0.101(7) 0.117(7) -0.012(5) 0.043(6) -0.051(6)
C40 0.056(5) 0.105(6) 0.120(7) -0.017(5) 0.041(5) -0.049(4)

loop_
_atom_type_symbol
_atom_type_description
_atom_type_scat_dispersion_real
_atom_type_scat_dispersion_imag
_atom_type_scat_source
C C 0.0181 0.0091 'International Tables Vol C Tables 4.2.6.8 and 6.1.1.4'
H H 0.0000 0.0000 'International Tables Vol C Tables 4.2.6.8 and 6.1.1.4'
Cu Cu -1.9646 0.5888 'International Tables Vol C Tables 4.2.6.8 and 6.1.1.4'
N N 0.0311 0.0180 'International Tables Vol C Tables 4.2.6.8 and 6.1.1.4'

loop_
_geom_angle_atom_site_label_1
_geom_angle_atom_site_label_2
_geom_angle_atom_site_label_3
_geom_angle
_geom_angle_site_symmetry_1
_geom_angle_site_symmetry_3
C2 C1 N2 109.2(7) . .
C1 C2 N1 107.4(7) . .
N1 C3 C4 124.6(7) . .
N1 C3 N2 112.3(7) . .
N2 C3 C4 123.1(7) . .
C6 C5 N3 108.6(6) . .
C5 C6 N4 109.4(6) . .
N4 C7 C8 124.2(7) . .
N3 C7 C8 123.2(6) . .
N3 C7 N4 112.6(6) . .
C10 C9 N5 108.0(6) . .
C9 C10 N6 108.5(6) . .
N6 C11 C12 123.6(7) . .
N6 C11 N5 112.5(6) . .
N5 C11 C12 123.9(6) . .
C14 C13 N7 109.2(7) . .
C13 C14 N8 109.0(7) . .
N7 C15 C16 123.9(7) . .
N8 C15 C16 125.1(7) . .
N8 C15 N7 110.9(7) . .
C18 C17 N9 108.4(7) . .
C17 C18 N10 108.6(7) . .
N9 C19 C20 124.1(7) . .
N9 C19 N10 112.2(6) . .
N10 C19 C20 123.7(7) . .
N4 Cu2 N5 178.4(3) . .
N2 Cu1 N3 179.1(3) . .
N7 Cu3 N6 178.9(3) . .
N10 Cu5 N1 174.2(3) . 2_766
N8 Cu4 N9 173.5(3) . .
C10 N6 Cu3 127.4(5) . .
C11 N6 C10 105.8(6) . .
C11 N6 Cu3 126.6(5) . .
C2 N1 Cu5 127.4(5) . 2_766
C3 N1 C2 105.9(6) . .
C3 N1 Cu5 126.6(5) . 2_766
C17 N9 Cu4 125.4(5) . .
C19 N9 C17 105.2(6) . .
C19 N9 Cu4 129.2(5) . .
C13 N7 C15 105.4(6) . .
C13 N7 Cu3 127.1(5) . .
C15 N7 Cu3 127.2(5) . .
C18 N10 Cu5 125.4(5) . .
C19 N10 C18 105.6(6) . .
C19 N10 Cu5 128.9(5) . .
C14 N8 Cu4 127.9(5) . .
C15 N8 C14 105.5(6) . .
C15 N8 Cu4 126.4(6) . .
C9 N5 Cu2 125.0(5) . .
C11 N5 C9 105.3(6) . .
C11 N5 Cu2 129.7(5) . .
C6 N4 Cu2 126.9(5) . .
C7 N4 C6 104.7(6) . .
C7 N4 Cu2 128.4(5) . .
C1 N2 Cu1 126.5(5) . .
C3 N2 C1 105.0(6) . .
C3 N2 Cu1 128.1(5) . .
C5 N3 Cu1 127.2(5) . .
C7 N3 C5 104.7(6) . .
C7 N3 Cu1 127.8(5) . .
C25 C21 C22 99.0(12) . .
C40 C21 C22 111.9(11) . .
C40 C21 C25 135.4(13) . .
C23 C22 C21 108.1(12) . .
C23 C22 C48 125.4(13) . .
C48 C22 C21 114.6(11) . .
C22 C23 C24 108.9(13) . .
C22 C23 C30 119.5(13) . .
C30 C23 C24 120.5(12) . .
C25 C24 C23 104.9(12) . .
C25 C24 C27 133.3(12) . .
C27 C24 C23 107.9(11) . .
C24 C25 C21 119.1(14) . .
C24 C25 C26 117.8(13) . .
C26 C25 C21 113.4(14) . .
C25 C26 C36 122.3(12) . 2_766
C25 C26 C43 120.2(12) . 2_766
C43 C26 C36 105.7(9) 2_766 2_766
C24 C27 C44 109.5(10) . 2_766
C28 C27 C24 136.6(12) . .
C28 C27 C44 101.8(10) . 2_766
C29 C28 C27 116.0(12) . .
C31 C28 C27 118.0(12) . .
C31 C28 C29 114.1(13) . .
C28 C29 C30 116.7(12) . .
C28 C29 C34 125.2(12) . .
C34 C29 C30 106.2(8) . .
C23 C30 C29 121.7(11) . .
C23 C30 C39 120.6(11) . .
C39 C30 C29 104.9(9) . .
C28 C31 C45 103.7(11) . 2_766
C32 C31 C28 132.6(13) . .
C32 C31 C45 111.5(10) . 2_766
C31 C32 C33 113.6(10) . .
C31 C32 C50 132.3(11) . 2_766
C50 C32 C33 101.3(10) 2_766 .
C34 C33 C32 114.9(11) . .
C35 C33 C32 110.1(12) . .
C35 C33 C34 123.5(13) . .
C33 C34 C29 119.3(10) . .
C33 C34 C38 120.8(10) . .
C38 C34 C29 107.4(8) . .
C33 C35 C36 120.4(14) . .
C33 C35 C40 109.1(12) . 2_766
C36 C35 C40 118.1(12) . 2_766
C35 C36 C26 118.6(11) . 2_766
C35 C36 C37 123.1(11) . .
C37 C36 C26 105.5(8) . 2_766
C38 C37 C36 117.3(8) . .
C38 C37 C42 119.6(8) . .
C42 C37 C36 111.2(8) . .
C37 C38 C34 114.7(8) . .
C37 C38 C39 120.9(8) . .
C39 C38 C34 111.8(8) . .
C38 C39 C30 109.8(8) . .
C49 C39 C30 117.9(9) . .
C49 C39 C38 119.7(8) . .
C42 C41 C46 116.1(8) . .
C42 C41 C49 122.1(8) . .
C49 C41 C46 109.6(8) . .
C41 C42 C37 118.5(8) . .
C41 C42 C43 118.0(8) . .
C43 C42 C37 110.6(8) . .
C42 C43 C26 107.0(9) . 2_766
C44 C43 C26 120.5(10) . 2_766
C44 C43 C42 120.4(10) . .
C43 C44 C27 118.0(10) . 2_766
C45 C44 C27 109.8(10) . 2_766
C45 C44 C43 120.5(12) . .
C44 C45 C31 106.6(10) . 2_766
C46 C45 C31 116.8(11) . 2_766
C46 C45 C44 124.7(11) . .
C41 C46 C47 106.2(8) . .
C45 C46 C41 120.4(10) . .
C45 C46 C47 121.6(9) . .
C48 C47 C46 105.1(8) . .
C50 C47 C46 122.3(12) . .
C50 C47 C48 120.0(12) . .
C22 C48 C47 121.1(10) . .
C22 C48 C49 119.4(10) . .
C49 C48 C47 106.2(9) . .
C39 C49 C41 119.0(8) . .
C39 C49 C48 117.0(9) . .
C48 C49 C41 112.9(8) . .
C47 C50 C32 115.0(12) . 2_766
C47 C50 C40 118.6(14) . .
C40 C50 C32 115.3(12) . 2_766
C21 C40 C35 111.4(11) . 2_766
C21 C40 C50 133.4(13) . .
C50 C40 C35 104.1(11) . 2_766

loop_
_geom_bond_atom_site_label_1
_geom_bond_atom_site_label_2
_geom_bond_distance
_geom_bond_site_symmetry_2
C1 C2 1.355(11) .
C1 N2 1.364(10) .
C2 N1 1.377(10) .
C3 C4 1.512(11) .
C3 N1 1.329(9) .
C3 N2 1.341(9) .
C5 C6 1.334(11) .
C5 N3 1.382(9) .
C6 N4 1.368(9) .
C7 C8 1.517(9) .
C7 N4 1.346(9) .
C7 N3 1.336(9) .
C9 C10 1.354(11) .
C9 N5 1.385(9) .
C10 N6 1.371(9) .
C11 C12 1.487(10) .
C11 N6 1.329(9) .
C11 N5 1.335(9) .
C13 C14 1.333(11) .
C13 N7 1.361(10) .
C14 N8 1.378(10) .
C15 C16 1.479(12) .
C15 N7 1.366(9) .
C15 N8 1.340(10) .
C17 C18 1.350(11) .
C17 N9 1.381(10) .
C18 N10 1.363(10) .
C19 C20 1.511(10) .
C19 N9 1.333(9) .
C19 N10 1.344(9) .
Cu2 N5 1.846(6) .
Cu2 N4 1.844(6) .
Cu1 N2 1.851(6) .
Cu1 N3 1.856(6) .
Cu3 N6 1.858(6) .
Cu3 N7 1.847(6) .
Cu5 N1 1.851(6) 2_766
Cu5 N10 1.843(6) .
Cu4 N9 1.846(6) .
Cu4 N8 1.842(6) .
C21 C22 1.662(18) .
C21 C25 1.370(17) .
C21 C40 1.287(16) .
C22 C23 1.276(17) .
C22 C48 1.367(15) .
C23 C24 1.567(17) .
C23 C30 1.358(17) .
C24 C25 1.299(17) .
C24 C27 1.393(15) .
C25 C26 1.345(17) .
C26 C36 1.558(16) 2_766
C26 C43 1.545(16) 2_766
C27 C28 1.376(16) .
C27 C44 1.639(16) 2_766
C28 C29 1.358(15) .
C28 C31 1.336(16) .
C29 C30 1.606(17) .
C29 C34 1.479(16) .
C30 C39 1.466(13) .
C31 C32 1.334(15) .
C31 C45 1.657(17) 2_766
C32 C33 1.639(16) .
C32 C50 1.412(16) 2_766
C33 C34 1.388(15) .
C33 C35 1.242(17) .
C34 C38 1.463(12) .
C35 C36 1.337(15) .
C35 C40 1.624(18) 2_766
C36 C37 1.453(13) .
C37 C38 1.406(13) .
C37 C42 1.443(12) .
C38 C39 1.431(12) .
C39 C49 1.405(12) .
C41 C42 1.400(12) .
C41 C46 1.453(11) .
C41 C49 1.429(13) .
C42 C43 1.435(13) .
C43 C44 1.337(14) .
C44 C45 1.297(15) .
C45 C46 1.291(14) .
C46 C47 1.572(15) .
C47 C48 1.544(15) .
C47 C50 1.289(15) .
C48 C49 1.426(13) .
C50 C40 1.354(16) .
